data_2008779
loop_
_publ_author_name
'Xue-mei Luo'
'Xiao-hua Chen'
'Shanmuga Sundara Raj, S.'
'Hoong-Kun Fun'
'Long-gen Zhu'

_publ_section_title
;
 Dichloro(ethylenediaminetetraacetic acid)palladium(II) hexahydrate
;
_journal_issue 8
_journal_name_full 'Acta Crystallographica Section C'
_journal_page_first 1220
_journal_page_last 1222
_journal_paper_doi 10.1107/S0108270199005958
_journal_volume 55
_journal_year 1999
_chemical_formula_iupac '[Pd Cl2 (C10 H16 N2 O8)], 6H2 O1'
_chemical_formula_moiety 'C10 H16 Cl2 N2 O8 Pd, 6H2 O1'
_chemical_formula_sum 'C10 H28 Cl2 N2 O14 Pd'
_chemical_formula_weight 577.64
_chemical_name_systematic
;
Dichloro-(tetrahydrogen-ethylenediamine-tetraacetate)-palladium(II)
hexahydrate
;
_space_group_IT_number 92
_symmetry_cell_setting tetragonal
_symmetry_space_group_name_Hall 'P 4abw 2nw'
_symmetry_space_group_name_H-M 'P 41 21 2'
_audit_creation_method SHELXL-97
_cell_angle_alpha 90.00
_cell_angle_beta 90.00
_cell_angle_gamma 90.00
_cell_formula_units_Z 4
_cell_length_a 10.1962(2)
_cell_length_b 10.1962(2)
_cell_length_c 21.0571(7)
_cell_measurement_reflns_used 6893
_cell_measurement_temperature 293(2)
_cell_measurement_theta_max 33.2
_cell_measurement_theta_min 1.4
_cell_volume 2189.15(9)
_computing_cell_refinement 'SAINT (Siemens, 1996b)'
_computing_data_collection 'SMART (Siemens, 1996a)'
_computing_data_reduction SAINT
_computing_molecular_graphics SHELXTL
_computing_publication_material 'SHELXTL and  PARST (Nardelli, 1995)'
_computing_structure_refinement SHELXTL
_computing_structure_solution 'SHELXTL (Sheldrick, 1997)'
_diffrn_ambient_temperature 293(2)
_diffrn_detector_area_resol_mean 8.33
_diffrn_measured_fraction_theta_full 0.987
_diffrn_measured_fraction_theta_max 0.987
_diffrn_measurement_device_type 'Siemens SMART CCD area-detector'
_diffrn_measurement_method '\w scan'
_diffrn_radiation_monochromator graphite
_diffrn_radiation_source 'fine-focus sealed tube'
_diffrn_radiation_type MoK\a
_diffrn_radiation_wavelength 0.71073
_diffrn_reflns_av_R_equivalents 0.031
_diffrn_reflns_av_sigmaI/netI 0.0282
_diffrn_reflns_limit_h_max 12
_diffrn_reflns_limit_h_min -15
_diffrn_reflns_limit_k_max 15
_diffrn_reflns_limit_k_min -8
_diffrn_reflns_limit_l_max 26
_diffrn_reflns_limit_l_min -32
_diffrn_reflns_number 16670
_diffrn_reflns_theta_full 33.35
_diffrn_reflns_theta_max 33.35
_diffrn_reflns_theta_min 2.78
_exptl_absorpt_coefficient_mu 1.159
_exptl_absorpt_correction_T_max 0.775
_exptl_absorpt_correction_T_min 0.667
_exptl_absorpt_correction_type 'empirical (SADABS; Sheldrick, 1996)'
_exptl_crystal_colour orange
_exptl_crystal_density_diffrn 1.753
_exptl_crystal_density_method 'not measured'
_exptl_crystal_description block
_exptl_crystal_F_000 1176
_exptl_crystal_size_max 0.36
_exptl_crystal_size_mid 0.24
_exptl_crystal_size_min 0.22
_refine_diff_density_max 0.788
_refine_diff_density_min -0.522
_refine_ls_abs_structure_details 'Flack (1983)'
_refine_ls_abs_structure_Flack -0.01(4)
_refine_ls_extinction_method none
_refine_ls_goodness_of_fit_ref 1.085
_refine_ls_hydrogen_treatment noref
_refine_ls_matrix_type full
_refine_ls_number_parameters 132
_refine_ls_number_reflns 4180
_refine_ls_number_restraints 0
_refine_ls_restrained_S_all 1.085
_refine_ls_R_factor_all 0.039
_refine_ls_R_factor_gt 0.032
_refine_ls_shift/su_max <0.001
_refine_ls_shift/su_mean 0.000
_refine_ls_structure_factor_coef Fsqd
_refine_ls_weighting_details 'calc w = 1/[\s^2^(Fo^2^)+(0.0395P)^2^+0.7536P] where P = (Fo^2^+2Fc^2^)/3'
_refine_ls_weighting_scheme calc
_refine_ls_wR_factor_ref 0.081
_reflns_number_gt 3795
_reflns_number_total 4180
_reflns_threshold_expression I>2\s(I)
_cod_data_source_file fr1173.cif
_cod_data_source_block lxm01m
_cod_database_code 2008779
_cod_database_fobs_code 2008779

loop_
_symmetry_equiv_pos_as_xyz
'x, y, z'
'-x, -y, z+1/2'
'-y+1/2, x+1/2, z+1/4'
'y+1/2, -x+1/2, z+3/4'
'-x+1/2, y+1/2, -z+1/4'
'x+1/2, -y+1/2, -z+3/4'
'y, x, -z'
'-y, -x, -z+1/2'

loop_
_atom_site_label
_atom_site_fract_x
_atom_site_fract_y
_atom_site_fract_z
_atom_site_U_iso_or_equiv
_atom_site_adp_type
_atom_site_calc_flag
_atom_site_refinement_flags
_atom_site_occupancy
_atom_site_disorder_assembly
_atom_site_disorder_group
_atom_site_type_symbol
Pd1 0.366818(15) 0.366818(15) 0.0000 0.02846(6) Uani d S 1 . . Pd
Cl1 0.38970(7) 0.56772(7) 0.04832(4) 0.0517(2) Uani d . 1 . . Cl
N1 0.18711(19) 0.3345(2) 0.04482(9) 0.0297(4) Uani d . 1 . . N
O1 -0.0858(2) 0.3568(3) 0.08171(13) 0.0675(7) Uani d . 1 . . O
O2 -0.1170(2) 0.5084(3) 0.00808(15) 0.0742(8) Uani d . 1 . . O
H2C -0.1790 0.5319 0.0301 0.111 Uiso calc R 1 . . H
O3 0.3864(2) 0.2306(2) 0.12697(10) 0.0476(5) Uani d . 1 . . O
O4 0.3206(2) 0.3672(2) 0.20368(10) 0.0542(6) Uani d . 1 . . O
H4C 0.3805 0.3327 0.2236 0.081 Uiso calc R 1 . . H
C1 -0.0466(3) 0.4232(3) 0.03926(16) 0.0474(7) Uani d . 1 . . C
C2 0.0931(2) 0.4251(3) 0.01365(12) 0.0365(5) Uani d . 1 . . C
H2A 0.0901 0.4040 -0.0313 0.044 Uiso calc R 1 . . H
H2B 0.1268 0.5137 0.0175 0.044 Uiso calc R 1 . . H
C3 0.3110(3) 0.3122(3) 0.14762(11) 0.0376(5) Uani d . 1 . . C
C4 0.1915(2) 0.3625(3) 0.11398(11) 0.0360(5) Uani d . 1 . . C
H4A 0.1145 0.3243 0.1337 0.043 Uiso calc R 1 . . H
H4B 0.1867 0.4567 0.1200 0.043 Uiso calc R 1 . . H
C5 0.1548(2) 0.1931(2) 0.03360(11) 0.0332(5) Uani d . 1 . . C
H5A 0.0725 0.1711 0.0531 0.050 Uiso d R 1 . . H
H5B 0.2229 0.1393 0.0512 0.050 Uiso d R 1 . . H
O1W 0.6878(4) 0.5760(6) 0.0841(3) 0.159(2) Uani d . 1 . . O
H1W1 0.6968 0.6432 0.0392 0.239 Uiso d R 1 . . H
H2W1 0.5901 0.5565 0.0906 0.239 Uiso d R 1 . . H
O2W 0.5046(5) 0.2785(5) 0.27776(19) 0.1270(18) Uani d . 1 . . O
H1W2 0.5228 0.3446 0.2537 0.190 Uiso d R 1 . . H
H2W2 0.4177 0.2222 0.2914 0.190 Uiso d R 1 . . H
O3W -0.3353(5) 0.2596(8) 0.1218(4) 0.217(4) Uani d . 1 . . O
H1O3 -0.4126 0.3385 0.1284 0.326 Uiso d R 1 . . H
H2O3 -0.2852 0.2915 0.0926 0.326 Uiso d R 1 . . H

loop_
_atom_site_aniso_label
_atom_site_aniso_U_11
_atom_site_aniso_U_22
_atom_site_aniso_U_33
_atom_site_aniso_U_12
_atom_site_aniso_U_13
_atom_site_aniso_U_23
Pd1 0.02662(7) 0.02662(7) 0.03212(10) -0.00165(8) 0.00601(6) -0.00601(6)
Cl1 0.0434(4) 0.0386(3) 0.0733(5) -0.0090(3) 0.0182(3) -0.0260(3)
N1 0.0281(8) 0.0333(9) 0.0278(8) -0.0004(7) 0.0044(7) -0.0028(7)
O1 0.0347(10) 0.098(2) 0.0698(15) -0.0011(13) 0.0146(10) 0.0033(17)
O2 0.0422(13) 0.0907(19) 0.090(2) 0.0242(13) 0.0003(14) 0.0100(17)
O3 0.0465(12) 0.0572(12) 0.0389(10) 0.0072(10) -0.0031(9) -0.0098(9)
O4 0.0629(12) 0.0616(13) 0.0381(9) 0.0049(12) -0.0079(9) -0.0153(10)
C1 0.0326(12) 0.0570(18) 0.0525(16) 0.0059(12) 0.0018(12) -0.0123(14)
C2 0.0300(10) 0.0425(13) 0.0369(12) 0.0031(9) 0.0034(9) -0.0016(9)
C3 0.0403(13) 0.0414(14) 0.0311(10) -0.0057(10) 0.0024(10) -0.0039(10)
C4 0.0358(11) 0.0413(12) 0.0310(10) -0.0010(11) 0.0075(8) -0.0084(10)
C5 0.0342(12) 0.0347(11) 0.0307(10) -0.0079(9) 0.0049(8) -0.0006(8)
O1W 0.0504(19) 0.224(6) 0.204(5) 0.036(3) -0.015(3) -0.105(5)
O2W 0.159(4) 0.133(4) 0.088(2) 0.017(3) -0.053(3) -0.004(3)
O3W 0.070(3) 0.329(9) 0.252(7) 0.028(4) 0.035(4) 0.196(7)

loop_
_atom_type_symbol
_atom_type_description
_atom_type_scat_dispersion_real
_atom_type_scat_dispersion_imag
_atom_type_scat_source
C C 0.0033 0.0016 'International Tables Vol C Tables 4.2.6.8 and 6.1.1.4'
H H 0.0000 0.0000 'International Tables Vol C Tables 4.2.6.8 and 6.1.1.4'
N N 0.0061 0.0033 'International Tables Vol C Tables 4.2.6.8 and 6.1.1.4'
O O 0.0106 0.0060 'International Tables Vol C Tables 4.2.6.8 and 6.1.1.4'
Cl Cl 0.1484 0.1585 'International Tables Vol C Tables 4.2.6.8 and 6.1.1.4'
Pd Pd -0.9988 1.0072 'International Tables Vol C Tables 4.2.6.8 and 6.1.1.4'

loop_
_geom_angle_atom_site_label_1
_geom_angle_atom_site_label_2
_geom_angle_atom_site_label_3
_geom_angle_site_symmetry_1
_geom_angle_site_symmetry_3
_geom_angle
_geom_angle_publ_flag
N1 Pd1 N1 7 . 85.83(11) ?
N1 Pd1 Cl1 7 . 176.64(6) ?
N1 Pd1 Cl1 . . 91.70(6) y
N1 Pd1 Cl1 7 7 91.70(6) ?
N1 Pd1 Cl1 . 7 176.64(6) ?
Cl1 Pd1 Cl1 . 7 90.86(4) ?
C2 N1 C4 . . 109.47(19) y
C2 N1 C5 . . 112.77(19) y
C4 N1 C5 . . 110.3(2) y
C2 N1 Pd1 . . 105.60(14) y
C4 N1 Pd1 . . 112.74(15) y
C5 N1 Pd1 . . 105.91(14) y
O1 C1 O2 . . 124.9(3) ?
O1 C1 C2 . . 125.9(3) ?
O2 C1 C2 . . 109.2(3) ?
N1 C2 C1 . . 116.1(2) ?
O3 C3 O4 . . 124.7(3) ?
O3 C3 C4 . . 125.5(2) ?
O4 C3 C4 . . 109.8(3) ?
N1 C4 C3 . . 114.95(19) ?
N1 C5 C5 . 7 109.75(15) ?

loop_
_geom_bond_atom_site_label_1
_geom_bond_atom_site_label_2
_geom_bond_site_symmetry_2
_geom_bond_distance
_geom_bond_publ_flag
Pd1 N1 7 2.0872(19) ?
Pd1 N1 . 2.0872(19) y
Pd1 Cl1 . 2.2991(6) y
Pd1 Cl1 7 2.2991(6) ?
N1 C2 . 1.484(3) y
N1 C4 . 1.485(3) y
N1 C5 . 1.498(3) y
O1 C1 . 1.190(4) y
O2 C1 . 1.304(4) y
O3 C3 . 1.213(4) y
O4 C3 . 1.310(3) y
C1 C2 . 1.523(4) y
C3 C4 . 1.500(4) y
C5 C5 7 1.519(5) ?

loop_
_geom_hbond_atom_site_label_D
_geom_hbond_atom_site_label_H
_geom_hbond_atom_site_label_A
_geom_hbond_site_symmetry_A
_geom_hbond_distance_DH
_geom_hbond_distance_HA
_geom_hbond_distance_DA
_geom_hbond_angle_DHA
_geom_hbond_publ_flag
O4 H4C O2W 1_555 0.82 1.79 2.602(5) 170 yes
O1W H2W1 Cl1 1_555 1.03 2.23 3.133(4) 146 yes
O3W H2O3 O1 1_555 0.86 2.15 2.858(6) 139 yes
O2 H2C O1W 1_455 0.82 1.83 2.646(6) 176 yes
O2W H2W2 O3W 3_555 1.09 2.55 3.539(8) 151 yes
O2W H1W2 O2W 8_665 0.86 2.63 3.338(7) 140 yes
